data_8000215
loop_
_publ_author_name
'Chen, X.'
'Yamanaka, S.'

_publ_section_title
;
 Single-crystal X-ray structural refinement of the "tetragonal" C60
 polymer
;
_journal_name_full 'Chemical Physics Letters'
_journal_page_first 501
_journal_page_last 508
_journal_volume 360
_journal_year 2002
_chemical_formula_sum C60
_space_group_IT_number 71
_symmetry_space_group_name_Hall '-I 2 2'
_symmetry_space_group_name_H-M 'I m m m'
_cell_angle_alpha 90
_cell_angle_beta 90
_cell_angle_gamma 90
_cell_formula_units_Z 2
_cell_length_a 9.026
_cell_length_b 9.083
_cell_length_c 15.077
_cell_volume 1236.060
_citation_journal_id_ASTM CHPLBC
_cod_data_source_file Chen_CHPLBC_2002_1665.cif
_cod_data_source_block C60
_cod_original_cell_volume 1236.06
_cod_database_code 8000215

loop_
_symmetry_equiv_pos_as_xyz
x,y,z
-x,-y,z
x,-y,-z
-x,y,-z
-x,-y,-z
x,y,-z
-x,y,z
x,-y,z
x+1/2,y+1/2,z+1/2
-x+1/2,-y+1/2,z+1/2
x+1/2,-y+1/2,-z+1/2
-x+1/2,y+1/2,-z+1/2
-x+1/2,-y+1/2,-z+1/2
x+1/2,y+1/2,-z+1/2
-x+1/2,y+1/2,z+1/2
x+1/2,-y+1/2,z+1/2

loop_
_atom_site_label
_atom_site_type_symbol
_atom_site_fract_x
_atom_site_fract_y
_atom_site_fract_z
_atom_site_occupancy
_atom_site_U_iso_or_equiv
C1 C 0.0807 0.253 0.1698 1 0.0
C5 C 0.2866 0.081 0.15 1 0.0
C7 C 0.4111 0.0873 0 1 0.0
C9 C 0 0.4133 0.0518 1 0.0
C6 C 0.3336 0.1592 0.0779 1 0.0
C3 C 0.1573 0.1284 0.1973 1 0.0
C8 C 0.0757 0 0.2269 1 0.0
C2 C 0.1308 0.3352 0.0958 1 0.0
C4 C 0.2518 0.2855 0.0483 1 0.0
